data_4027066
loop_
_publ_author_name
'Jian-Fei Bai'
'Liang-Liang Wang'
'Lin Peng'
'Yun-Long Guo'
'Li-Na Jia'
'Fang Tian'
'Guang-Yun He'
'Xiao-Ying Xu'
'Li-Xin Wang'

_publ_section_title
;
 Asymmetric Michael Addition of \a-Substituted Isocyanoacetates with
 Maleimides Catalyzed by Chiral Tertiary Amine Thiourea
;
_journal_name_full 'Journal of Organic Chemistry'
_journal_page_first 2947
_journal_page_last 2953
_journal_paper_doi 10.1021/jo2025288
_journal_volume 77
_journal_year 2012
_chemical_absolute_configuration ad
_chemical_formula_moiety 'C21 H17 Br N2 O4'
_chemical_formula_sum 'C21 H17 Br N2 O4'
_chemical_formula_weight 441.28
_chemical_name_systematic
; 
 ? 
;
_space_group_IT_number 19
_symmetry_cell_setting orthorhombic
_symmetry_space_group_name_Hall 'P 2ac 2ab'
_symmetry_space_group_name_H-M 'P 21 21 21'
_atom_sites_solution_hydrogens geom
_atom_sites_solution_primary direct
_atom_sites_solution_secondary difmap
_audit_creation_method SHELXL-97
_cell_angle_alpha 90.00
_cell_angle_beta 90.00
_cell_angle_gamma 90.00
_cell_formula_units_Z 4
_cell_length_a 6.611(3)
_cell_length_b 14.222(6)
_cell_length_c 20.570(9)
_cell_measurement_reflns_used 6318
_cell_measurement_temperature 100(2)
_cell_measurement_theta_max 28.15
_cell_measurement_theta_min 2.44
_cell_volume 1934.0(15)
_computing_cell_refinement 'Bruker SAINT'
_computing_data_collection 'Bruker APEX2'
_computing_data_reduction 'Bruker SAINT'
_computing_molecular_graphics 'Bruker SHELXTL'
_computing_publication_material 'Bruker SHELXTL'
_computing_structure_refinement 'SHELXL-97 (Sheldrick, 2008)'
_computing_structure_solution 'SHELXS-97 (Sheldrick, 2008)'
_diffrn_ambient_temperature 100(2)
_diffrn_measured_fraction_theta_full 0.966
_diffrn_measured_fraction_theta_max 0.966
_diffrn_measurement_device_type 'Bruker APEX-II CCD'
_diffrn_measurement_method '\f and \w scans'
_diffrn_radiation_monochromator graphite
_diffrn_radiation_source 'fine-focus sealed tube'
_diffrn_radiation_type MoK\a
_diffrn_radiation_wavelength 0.71073
_diffrn_reflns_av_R_equivalents 0.1122
_diffrn_reflns_av_sigmaI/netI 0.1032
_diffrn_reflns_limit_h_max 8
_diffrn_reflns_limit_h_min -8
_diffrn_reflns_limit_k_max 18
_diffrn_reflns_limit_k_min -17
_diffrn_reflns_limit_l_max 26
_diffrn_reflns_limit_l_min -27
_diffrn_reflns_number 15446
_diffrn_reflns_theta_full 28.45
_diffrn_reflns_theta_max 28.45
_diffrn_reflns_theta_min 1.74
_exptl_absorpt_coefficient_mu 2.155
_exptl_absorpt_correction_T_max 0.6976
_exptl_absorpt_correction_T_min 0.3138
_exptl_absorpt_correction_type multi-scan
_exptl_absorpt_process_details sadabs
_exptl_crystal_colour colourless
_exptl_crystal_density_diffrn 1.516
_exptl_crystal_description prism
_exptl_crystal_F_000 896
_exptl_crystal_size_max 0.70
_exptl_crystal_size_mid 0.25
_exptl_crystal_size_min 0.18
_refine_diff_density_max 1.809
_refine_diff_density_min -2.602
_refine_diff_density_rms 0.255
_refine_ls_abs_structure_details 'Flack H D (1983), Acta Cryst. A39, 876-881'
_refine_ls_abs_structure_Flack 0.14(3)
_refine_ls_extinction_method none
_refine_ls_goodness_of_fit_ref 1.125
_refine_ls_hydrogen_treatment constr
_refine_ls_matrix_type full
_refine_ls_number_parameters 254
_refine_ls_number_reflns 4661
_refine_ls_number_restraints 0
_refine_ls_restrained_S_all 1.125
_refine_ls_R_factor_all 0.1430
_refine_ls_R_factor_gt 0.0952
_refine_ls_shift/su_max 0.003
_refine_ls_shift/su_mean 0.000
_refine_ls_structure_factor_coef Fsqd
_refine_ls_weighting_details 'calc w=1/[\s^2^(Fo^2^)+(0.1034P)^2^+28.7936P] where P=(Fo^2^+2Fc^2^)/3'
_refine_ls_weighting_scheme calc
_refine_ls_wR_factor_gt 0.2499
_refine_ls_wR_factor_ref 0.2790
_reflns_number_gt 3475
_reflns_number_total 4661
_reflns_threshold_expression >2sigma(I)
_cod_data_source_file jo2025288_si_001.cif
_cod_data_source_block mo_wb_wlx_1_sad
_cod_database_code 4027066

loop_
_symmetry_equiv_pos_as_xyz
'x, y, z'
'x+1/2, -y+1/2, -z'
'-x, y+1/2, -z+1/2'
'-x+1/2, -y, z+1/2'

loop_
_atom_site_label
_atom_site_type_symbol
_atom_site_fract_x
_atom_site_fract_y
_atom_site_fract_z
_atom_site_U_iso_or_equiv
_atom_site_adp_type
_atom_site_occupancy
_atom_site_symmetry_multiplicity
_atom_site_calc_flag
_atom_site_refinement_flags
Br1 Br 1.34614(19) 0.85267(8) 0.77042(5) 0.0242(3) Uani 1 1 d .
O1 O 0.6221(14) 0.9924(5) 0.5410(4) 0.0230(18) Uani 1 1 d .
N2 N 0.7291(14) 1.0540(7) 0.3878(4) 0.0191(19) Uani 1 1 d .
O3 O 0.2335(13) 1.0011(5) 0.4434(4) 0.0223(17) Uani 1 1 d .
O2 O 1.0734(13) 0.7708(5) 0.4681(4) 0.0215(17) Uani 1 1 d .
C5 C 0.8864(18) 0.8411(6) 0.6323(5) 0.018(2) Uani 1 1 d .
H5 H 0.7537 0.8158 0.6292 0.022 Uiso 1 1 calc R
O4 O 0.4220(13) 1.1335(5) 0.4332(4) 0.0239(18) Uani 1 1 d .
C1 C 1.1950(14) 0.8657(7) 0.6931(5) 0.0135(19) Uani 1 1 d .
C6 C 0.9934(18) 0.8373(8) 0.6914(6) 0.024(2) Uani 1 1 d .
H6 H 0.9287 0.8155 0.7298 0.029 Uiso 1 1 calc R
C4 C 0.9777(17) 0.8822(6) 0.5788(5) 0.0124(19) Uani 1 1 d .
N1 N 0.8744(16) 0.8837(6) 0.5179(4) 0.0178(19) Uani 1 1 d .
C7 C 0.7050(16) 0.9351(6) 0.5046(4) 0.014(2) Uani 1 1 d .
C8 C 0.6254(17) 0.9058(7) 0.4372(5) 0.0149(19) Uani 1 1 d .
H8 H 0.5035 0.8654 0.4441 0.018 Uiso 1 1 calc R
C11 C 0.5618(18) 0.9887(8) 0.3941(5) 0.018(2) Uani 1 1 d .
C12 C 0.3879(18) 1.0416(6) 0.4271(5) 0.017(2) Uani 1 1 d .
C19 C 0.269(2) 1.1898(9) 0.4677(6) 0.029(3) Uani 1 1 d .
H19A H 0.3005 1.1924 0.5147 0.035 Uiso 1 1 calc R
H19B H 0.1333 1.1612 0.4623 0.035 Uiso 1 1 calc R
C20 C 0.271(2) 1.2872(9) 0.4392(7) 0.037(3) Uani 1 1 d .
H20A H 0.3961 1.3193 0.4520 0.056 Uiso 1 1 calc R
H20B H 0.1544 1.3226 0.4553 0.056 Uiso 1 1 calc R
H20C H 0.2646 1.2830 0.3917 0.056 Uiso 1 1 calc R
C2 C 1.2826(19) 0.9084(7) 0.6395(5) 0.019(2) Uani 1 1 d .
H2 H 1.4173 0.9314 0.6418 0.022 Uiso 1 1 calc R
C3 C 1.1730(19) 0.9173(7) 0.5830(5) 0.020(2) Uani 1 1 d .
H3 H 1.2316 0.9478 0.5465 0.024 Uiso 1 1 calc R
C21 C 0.854(2) 1.1110(8) 0.3841(5) 0.027(2) Uani 1 1 d .
C13 C 0.503(2) 0.9527(7) 0.3257(5) 0.022(2) Uani 1 1 d .
C14 C 0.625(2) 0.9645(7) 0.2738(5) 0.027(3) Uani 1 1 d .
H14 H 0.7478 0.9989 0.2783 0.033 Uiso 1 1 calc R
C15 C 0.573(3) 0.9267(9) 0.2138(5) 0.033(3) Uani 1 1 d .
H15 H 0.6626 0.9347 0.1780 0.040 Uiso 1 1 calc R
C16 C 0.398(3) 0.8785(8) 0.2051(7) 0.037(4) Uani 1 1 d .
H16 H 0.3632 0.8518 0.1642 0.045 Uiso 1 1 calc R
C17 C 0.271(2) 0.8700(7) 0.2586(7) 0.036(3) Uani 1 1 d .
H17 H 0.1452 0.8388 0.2531 0.043 Uiso 1 1 calc R
C18 C 0.319(2) 0.9042(8) 0.3185(6) 0.028(3) Uani 1 1 d .
H18 H 0.2305 0.8956 0.3544 0.034 Uiso 1 1 calc R
C9 C 0.7943(17) 0.8430(7) 0.4093(5) 0.019(2) Uani 1 1 d .
H9A H 0.7381 0.7831 0.3926 0.023 Uiso 1 1 calc R
H9B H 0.8666 0.8753 0.3736 0.023 Uiso 1 1 calc R
C10 C 0.9345(17) 0.8255(7) 0.4665(5) 0.017(2) Uani 1 1 d .

loop_
_atom_site_aniso_label
_atom_site_aniso_U_11
_atom_site_aniso_U_22
_atom_site_aniso_U_33
_atom_site_aniso_U_23
_atom_site_aniso_U_13
_atom_site_aniso_U_12
Br1 0.0321(6) 0.0242(5) 0.0164(4) -0.0027(4) -0.0062(5) 0.0036(5)
O1 0.025(5) 0.020(4) 0.024(4) -0.003(3) 0.002(3) -0.001(3)
N2 0.015(5) 0.025(5) 0.017(4) -0.001(3) 0.006(3) -0.006(4)
O3 0.017(4) 0.018(4) 0.032(4) 0.009(3) 0.001(3) -0.001(3)
O2 0.028(5) 0.018(4) 0.018(4) 0.000(3) -0.004(3) 0.011(3)
C5 0.031(7) 0.003(4) 0.020(4) 0.001(3) 0.002(4) 0.007(4)
O4 0.029(5) 0.012(4) 0.031(4) 0.000(3) 0.002(3) 0.003(3)
C1 0.005(5) 0.018(5) 0.018(4) -0.001(4) 0.003(3) 0.002(4)
C6 0.013(6) 0.024(6) 0.036(6) 0.003(5) 0.004(5) -0.010(4)
C4 0.020(6) 0.002(4) 0.015(4) 0.000(3) 0.001(4) -0.002(3)
N1 0.023(6) 0.014(4) 0.016(4) 0.000(3) -0.004(4) 0.002(4)
C7 0.020(6) 0.010(4) 0.013(4) 0.000(3) -0.003(4) 0.001(4)
C8 0.011(5) 0.014(4) 0.020(4) 0.005(3) 0.000(4) 0.008(4)
C11 0.015(5) 0.022(5) 0.018(5) 0.003(4) 0.003(4) 0.004(4)
C12 0.029(7) 0.008(4) 0.014(4) 0.004(3) 0.000(4) 0.002(4)
C19 0.023(7) 0.026(6) 0.038(7) -0.013(5) 0.000(5) 0.012(5)
C20 0.040(9) 0.023(6) 0.049(8) -0.011(6) -0.010(7) 0.008(6)
C2 0.026(6) 0.017(5) 0.013(5) 0.000(4) 0.002(4) -0.003(4)
C3 0.022(6) 0.015(4) 0.022(5) 0.000(4) -0.003(5) 0.001(4)
C21 0.032(7) 0.025(5) 0.023(5) 0.001(4) 0.003(6) 0.002(6)
C13 0.035(7) 0.005(4) 0.027(6) 0.001(4) -0.010(5) 0.009(4)
C14 0.047(8) 0.015(4) 0.021(5) 0.006(4) 0.004(6) 0.010(5)
C15 0.063(10) 0.028(6) 0.009(5) 0.003(4) 0.001(5) 0.007(6)
C16 0.061(11) 0.016(5) 0.034(6) -0.005(4) -0.017(6) 0.005(5)
C17 0.043(8) 0.006(5) 0.057(9) -0.001(5) -0.018(6) 0.007(4)
C18 0.028(8) 0.019(5) 0.037(6) 0.001(4) -0.001(5) 0.001(5)
C9 0.024(6) 0.014(5) 0.020(5) -0.003(4) -0.008(4) 0.007(4)
C10 0.013(5) 0.017(5) 0.020(5) 0.001(4) 0.003(4) 0.000(4)

loop_
_atom_type_symbol
_atom_type_description
_atom_type_scat_dispersion_real
_atom_type_scat_dispersion_imag
_atom_type_scat_source
C C 0.0033 0.0016 'International Tables Vol C Tables 4.2.6.8 and 6.1.1.4'
H H 0.0000 0.0000 'International Tables Vol C Tables 4.2.6.8 and 6.1.1.4'
N N 0.0061 0.0033 'International Tables Vol C Tables 4.2.6.8 and 6.1.1.4'
O O 0.0106 0.0060 'International Tables Vol C Tables 4.2.6.8 and 6.1.1.4'
Br Br -0.2901 2.4595 'International Tables Vol C Tables 4.2.6.8 and 6.1.1.4'

loop_
_geom_angle_atom_site_label_1
_geom_angle_atom_site_label_2
_geom_angle_atom_site_label_3
_geom_angle
C21 N2 C11 175.3(12)
C4 C5 C6 118.9(10)
C4 C5 H5 120.5
C6 C5 H5 120.5
C12 O4 C19 117.6(10)
C2 C1 C6 120.5(10)
C2 C1 Br1 119.5(8)
C6 C1 Br1 120.0(8)
C1 C6 C5 119.5(10)
C1 C6 H6 120.3
C5 C6 H6 120.3
C5 C4 C3 120.5(10)
C5 C4 N1 119.7(10)
C3 C4 N1 119.6(9)
C7 N1 C10 113.5(8)
C7 N1 C4 125.2(9)
C10 N1 C4 121.2(9)
O1 C7 N1 126.6(9)
O1 C7 C8 124.9(9)
N1 C7 C8 108.4(8)
C11 C8 C7 114.0(8)
C11 C8 C9 115.4(8)
C7 C8 C9 104.2(8)
C11 C8 H8 107.6
C7 C8 H8 107.6
C9 C8 H8 107.6
N2 C11 C12 107.2(9)
N2 C11 C8 109.6(9)
C12 C11 C8 109.1(8)
N2 C11 C13 108.8(9)
C12 C11 C13 112.1(9)
C8 C11 C13 109.9(8)
O3 C12 O4 125.4(10)
O3 C12 C11 121.1(9)
O4 C12 C11 113.4(9)
O4 C19 C20 107.8(11)
O4 C19 H19A 110.1
C20 C19 H19A 110.1
O4 C19 H19B 110.1
C20 C19 H19B 110.1
H19A C19 H19B 108.5
C19 C20 H20A 109.5
C19 C20 H20B 109.5
H20A C20 H20B 109.5
C19 C20 H20C 109.5
H20A C20 H20C 109.5
H20B C20 H20C 109.5
C3 C2 C1 119.5(11)
C3 C2 H2 120.3
C1 C2 H2 120.3
C2 C3 C4 120.6(10)
C2 C3 H3 119.7
C4 C3 H3 119.7
C14 C13 C18 119.8(11)
C14 C13 C11 121.7(11)
C18 C13 C11 118.5(11)
C13 C14 C15 120.4(13)
C13 C14 H14 119.8
C15 C14 H14 119.8
C16 C15 C14 121.5(13)
C16 C15 H15 119.3
C14 C15 H15 119.3
C15 C16 C17 117.1(12)
C15 C16 H16 121.5
C17 C16 H16 121.5
C18 C17 C16 123.1(14)
C18 C17 H17 118.4
C16 C17 H17 118.4
C17 C18 C13 118.1(13)
C17 C18 H18 120.9
C13 C18 H18 120.9
C10 C9 C8 104.4(8)
C10 C9 H9A 110.9
C8 C9 H9A 110.9
C10 C9 H9B 110.9
C8 C9 H9B 110.9
H9A C9 H9B 108.9
O2 C10 N1 125.4(10)
O2 C10 C9 126.3(10)
N1 C10 C9 108.3(9)

loop_
_geom_bond_atom_site_label_1
_geom_bond_atom_site_label_2
_geom_bond_distance
Br1 C1 1.887(10)
O1 C7 1.234(12)
N2 C21 1.158(17)
N2 C11 1.450(15)
O3 C12 1.220(14)
O2 C10 1.204(13)
C5 C4 1.385(13)
C5 C6 1.407(16)
C5 H5 0.9500
O4 C12 1.332(12)
O4 C19 1.472(14)
C1 C2 1.385(14)
C1 C6 1.393(15)
C6 H6 0.9500
C4 C3 1.387(17)
C4 N1 1.427(13)
N1 C7 1.365(14)
N1 C10 1.400(13)
C7 C8 1.541(13)
C8 C11 1.533(13)
C8 C9 1.541(14)
C8 H8 1.0000
C11 C12 1.533(15)
C11 C13 1.548(15)
C19 C20 1.503(18)
C19 H19A 0.9900
C19 H19B 0.9900
C20 H20A 0.9800
C20 H20B 0.9800
C20 H20C 0.9800
C2 C3 1.377(15)
C2 H2 0.9500
C3 H3 0.9500
C13 C14 1.351(17)
C13 C18 1.405(18)
C14 C15 1.390(16)
C14 H14 0.9500
C15 C16 1.36(2)
C15 H15 0.9500
C16 C17 1.39(2)
C16 H16 0.9500
C17 C18 1.362(18)
C17 H17 0.9500
C18 H18 0.9500
C9 C10 1.519(14)
C9 H9A 0.9900
C9 H9B 0.9900

loop_
_geom_torsion_atom_site_label_1
_geom_torsion_atom_site_label_2
_geom_torsion_atom_site_label_3
_geom_torsion_atom_site_label_4
_geom_torsion
C2 C1 C6 C5 8.1(16)
Br1 C1 C6 C5 -175.5(8)
C4 C5 C6 C1 -6.7(15)
C6 C5 C4 C3 1.3(14)
C6 C5 C4 N1 177.8(9)
C5 C4 N1 C7 68.6(13)
C3 C4 N1 C7 -114.9(11)
C5 C4 N1 C10 -107.0(11)
C3 C4 N1 C10 69.5(13)
C10 N1 C7 O1 -179.1(10)
C4 N1 C7 O1 5.0(17)
C10 N1 C7 C8 4.0(12)
C4 N1 C7 C8 -171.9(9)
O1 C7 C8 C11 47.0(14)
N1 C7 C8 C11 -136.0(9)
O1 C7 C8 C9 173.6(10)
N1 C7 C8 C9 -9.4(11)
C21 N2 C11 C12 -10(14)
C21 N2 C11 C8 -129(13)
C21 N2 C11 C13 111(13)
C7 C8 C11 N2 55.4(12)
C9 C8 C11 N2 -65.2(11)
C7 C8 C11 C12 -61.8(12)
C9 C8 C11 C12 177.7(9)
C7 C8 C11 C13 175.0(9)
C9 C8 C11 C13 54.4(13)
C19 O4 C12 O3 5.7(16)
C19 O4 C12 C11 -176.6(9)
N2 C11 C12 O3 -173.8(9)
C8 C11 C12 O3 -55.2(13)
C13 C11 C12 O3 66.9(13)
N2 C11 C12 O4 8.5(12)
C8 C11 C12 O4 127.1(9)
C13 C11 C12 O4 -110.9(10)
C12 O4 C19 C20 -149.4(11)
C6 C1 C2 C3 -4.1(16)
Br1 C1 C2 C3 179.5(8)
C1 C2 C3 C4 -1.4(16)
C5 C4 C3 C2 2.7(15)
N1 C4 C3 C2 -173.7(9)
N2 C11 C13 C14 15.0(13)
C12 C11 C13 C14 133.4(10)
C8 C11 C13 C14 -105.1(11)
N2 C11 C13 C18 -167.0(9)
C12 C11 C13 C18 -48.6(12)
C8 C11 C13 C18 73.0(12)
C18 C13 C14 C15 -1.8(16)
C11 C13 C14 C15 176.2(10)
C13 C14 C15 C16 1.1(18)
C14 C15 C16 C17 1.0(18)
C15 C16 C17 C18 -2.5(18)
C16 C17 C18 C13 1.9(18)
C14 C13 C18 C17 0.3(16)
C11 C13 C18 C17 -177.8(10)
C11 C8 C9 C10 136.5(9)
C7 C8 C9 C10 10.8(10)
C7 N1 C10 O2 -176.4(11)
C4 N1 C10 O2 -0.3(16)
C7 N1 C10 C9 3.3(12)
C4 N1 C10 C9 179.4(9)
C8 C9 C10 O2 170.7(11)
C8 C9 C10 N1 -9.0(11)
